data_2224777
loop_
_publ_author_name
'Jabli, Hind'
'Kandri Rodi, Y.'
'Ladeira, Sonia'
'Essassi, El Mokhtar'
'Ng, Seik Weng'

_publ_section_title
;Ethyl
 2-{4-[(1,5-dibenzyl-2,4-dioxo-2,3,4,5-tetrahydro-1<i>H</i>-1,5-benzodiazepin-3-yl)methyl]-1<i>H</i>-1,2,3-triazol-1-yl}acetate
;
_journal_coeditor_code SJ2708
_journal_issue 1
_journal_name_full 'Acta Crystallographica Section E'
_journal_page_first o126
_journal_paper_doi 10.1107/S1600536809052696
_journal_volume 66
_journal_year 2010
_chemical_formula_iupac 'C30 H29 N5 O4'
_chemical_formula_moiety 'C30 H29 N5 O4'
_chemical_formula_sum 'C30 H29 N5 O4'
_chemical_formula_weight 523.58
_chemical_name_systematic
;
Ethyl 2-{4-[(1,5-dibenzyl-2,4-dioxo-2,3,4,5-tetrahydro-1<i>H</i>-1,5-
benzodiazepin-3-yl)methyl]-1<i>H</i>-1,2,3-triazol-1-yl}acetate
;
_space_group_IT_number 14
_symmetry_cell_setting monoclinic
_symmetry_space_group_name_Hall '-P 2ybc'
_symmetry_space_group_name_H-M 'P 1 21/c 1'
_atom_sites_solution_hydrogens geom
_atom_sites_solution_primary direct
_atom_sites_solution_secondary difmap
_audit_creation_method SHELXL-97
_cell_angle_alpha 90.00
_cell_angle_beta 95.699(2)
_cell_angle_gamma 90.00
_cell_formula_units_Z 4
_cell_length_a 14.2015(5)
_cell_length_b 10.9337(4)
_cell_length_c 17.9368(6)
_cell_measurement_reflns_used 2371
_cell_measurement_temperature 243(2)
_cell_measurement_theta_max 18.1
_cell_measurement_theta_min 2.2
_cell_volume 2771.37(17)
_computing_cell_refinement 'SAINT (Bruker, 2005)'
_computing_data_collection 'APEX2 (Bruker, 2005)'
_computing_data_reduction 'SAINT (Bruker, 2005)'
_computing_molecular_graphics 'X-SEED (Barbour, 2001)'
_computing_publication_material 'publCIF (Westrip, 2009)'
_computing_structure_refinement 'SHELXL97 (Sheldrick, 2008)'
_computing_structure_solution 'SHELXS97 (Sheldrick, 2008)'
_diffrn_ambient_temperature 243(2)
_diffrn_measured_fraction_theta_full 1.000
_diffrn_measured_fraction_theta_max 1.000
_diffrn_measurement_device_type 'Bruker APEXII diffractometer'
_diffrn_measurement_method '\f and \w scans'
_diffrn_radiation_monochromator graphite
_diffrn_radiation_source 'fine-focus sealed tube'
_diffrn_radiation_type MoK\a
_diffrn_radiation_wavelength 0.71073
_diffrn_reflns_av_R_equivalents 0.0791
_diffrn_reflns_av_sigmaI/netI 0.0979
_diffrn_reflns_limit_h_max 18
_diffrn_reflns_limit_h_min -15
_diffrn_reflns_limit_k_max 14
_diffrn_reflns_limit_k_min -11
_diffrn_reflns_limit_l_max 23
_diffrn_reflns_limit_l_min -23
_diffrn_reflns_number 29097
_diffrn_reflns_theta_full 27.50
_diffrn_reflns_theta_max 27.50
_diffrn_reflns_theta_min 1.44
_diffrn_standards_decay_% 0
_diffrn_standards_interval_count 0
_diffrn_standards_interval_time 0
_diffrn_standards_number 0
_exptl_absorpt_coefficient_mu 0.085
_exptl_absorpt_correction_type none
_exptl_crystal_colour Colorless
_exptl_crystal_density_diffrn 1.255
_exptl_crystal_density_method 'not measured'
_exptl_crystal_description Block
_exptl_crystal_F_000 1104
_exptl_crystal_size_max 0.30
_exptl_crystal_size_mid 0.22
_exptl_crystal_size_min 0.08
_refine_diff_density_max 0.483
_refine_diff_density_min -0.220
_refine_ls_extinction_method none
_refine_ls_goodness_of_fit_ref 0.997
_refine_ls_hydrogen_treatment constr
_refine_ls_matrix_type full
_refine_ls_number_parameters 352
_refine_ls_number_reflns 6377
_refine_ls_number_restraints 1
_refine_ls_restrained_S_all 1.010
_refine_ls_R_factor_all 0.1699
_refine_ls_R_factor_gt 0.0580
_refine_ls_shift/su_max 0.001
_refine_ls_shift/su_mean 0.001
_refine_ls_structure_factor_coef Fsqd
_refine_ls_weighting_details 'calc w=1/[\s^2^(Fo^2^)+(0.0719P)^2^+0.0345P] where P=(Fo^2^+2Fc^2^)/3'
_refine_ls_weighting_scheme calc
_refine_ls_wR_factor_gt 0.1277
_refine_ls_wR_factor_ref 0.1735
_reflns_number_gt 2690
_reflns_number_total 6377
_reflns_threshold_expression I>2\s(I)
_cod_data_source_file sj2708.cif
_cod_data_source_block I
_cod_depositor_comments
;
The following automatic conversions were performed:
'_symmetry_cell_setting' value 'Monoclinic' changed to 'monoclinic'
according to '/home/saulius/struct/CIF-dictionaries/cif_core.dic'
dictionary named 'cif_core.dic' version 2.4.1 from
2010-06-29.

'_exptl_absorpt_correction_type' value 'None' changed to
'none' according to '/home/saulius/struct/CIF-dictionaries/cif_core.dic'
dictionary named 'cif_core.dic' version 2.4.1 from 2010-06-29.

Automatic conversion script
Id: cif_fix_enum 1527 2010-12-29 10:47:43Z saulius 

The following automatic conversions were performed:

'_symmetry_cell_setting' value 'Monoclinic' changed to 'monoclinic'
according to /home/saulius/struct/CIF-dictionaries/cif_core.dic
dictionary named 'cif_core.dic' version 2.4.1 from
2010-06-29.

'_exptl_absorpt_correction_type' value 'None' changed to
'none' according to
/home/saulius/struct/CIF-dictionaries/cif_core.dic dictionary named
'cif_core.dic' version 2.4.1 from 2010-06-29.

Automatic conversion script
Id: cif_fix_values 1715 2011-07-08 13:25:40Z adriana 
;
_cod_original_sg_symbol_H-M 'P 21/c'
_cod_database_code 2224777
_cod_database_fobs_code 2224777

loop_
_symmetry_equiv_pos_as_xyz
'x, y, z'
'-x, y+1/2, -z+1/2'
'-x, -y, -z'
'x, -y-1/2, z-1/2'

loop_
_atom_site_type_symbol
_atom_site_label
_atom_site_fract_x
_atom_site_fract_y
_atom_site_fract_z
_atom_site_U_iso_or_equiv
_atom_site_adp_type
_atom_site_calc_flag
_atom_site_refinement_flags
_atom_site_occupancy
_atom_site_disorder_assembly
_atom_site_disorder_group
O O1 0.37697(14) 1.09779(17) 0.39010(11) 0.0567(6) Uani d . 1 . .
O O2 0.11543(14) 1.08866(18) 0.41866(11) 0.0600(6) Uani d . 1 . .
O O3 0.70046(15) 0.63752(18) 0.54560(12) 0.0665(6) Uani d . 1 . .
O O4 0.60809(16) 0.7150(2) 0.44777(13) 0.0844(8) Uani d . 1 . .
N N1 0.31956(15) 1.0200(2) 0.27730(12) 0.0482(6) Uani d . 1 . .
N N2 0.11754(15) 1.0312(2) 0.29647(12) 0.0483(6) Uani d . 1 . .
N N3 0.31787(17) 0.7234(2) 0.46224(13) 0.0557(7) Uani d . 1 . .
N N4 0.38706(18) 0.6481(2) 0.48645(13) 0.0576(7) Uani d . 1 . .
N N5 0.45203(16) 0.7143(2) 0.52910(12) 0.0484(6) Uani d . 1 . .
C C1 0.2513(2) 0.9476(3) 0.23315(14) 0.0471(7) Uani d . 1 . .
C C2 0.2827(3) 0.8723(3) 0.17821(18) 0.0732(10) Uani d . 1 . .
H H2 0.3478 0.8658 0.1735 0.088 Uiso calc R 1 . .
C C3 0.2187(3) 0.8067(4) 0.1304(2) 0.0931(13) Uani d . 1 . .
H H3 0.2404 0.7552 0.0938 0.112 Uiso calc R 1 . .
C C4 0.1223(3) 0.8172(3) 0.13675(19) 0.0830(11) Uani d . 1 . .
H H4 0.0786 0.7753 0.1031 0.100 Uiso calc R 1 . .
C C5 0.0908(2) 0.8889(3) 0.19218(16) 0.0630(9) Uani d . 1 . .
H H5 0.0256 0.8934 0.1971 0.076 Uiso calc R 1 . .
C C6 0.1540(2) 0.9551(2) 0.24119(14) 0.0455(7) Uani d . 1 . .
C C7 0.38849(19) 1.0938(3) 0.23979(16) 0.0544(8) Uani d . 1 . .
H H7A 0.3887 1.1768 0.2604 0.065 Uiso calc R 1 . .
H H7B 0.3658 1.0996 0.1865 0.065 Uiso calc R 1 . .
C C8 0.49003(19) 1.0480(2) 0.24595(15) 0.0459(7) Uani d . 1 . .
C C9 0.5521(2) 1.1034(3) 0.20078(16) 0.0561(8) Uani d . 1 . .
H H9 0.5294 1.1643 0.1666 0.067 Uiso calc R 1 . .
C C10 0.6470(2) 1.0702(3) 0.2054(2) 0.0703(10) Uani d . 1 . .
H H10 0.6875 1.1073 0.1737 0.084 Uiso calc R 1 . .
C C11 0.6819(2) 0.9829(3) 0.25645(19) 0.0705(9) Uani d . 1 . .
H H11 0.7464 0.9618 0.2604 0.085 Uiso calc R 1 . .
C C12 0.6217(2) 0.9267(3) 0.30160(18) 0.0628(9) Uani d . 1 . .
H H12 0.6451 0.8667 0.3362 0.075 Uiso calc R 1 . .
C C13 0.5257(2) 0.9588(3) 0.29596(16) 0.0558(8) Uani d . 1 . .
H H13 0.4849 0.9194 0.3265 0.067 Uiso calc R 1 . .
C C14 0.0279(2) 1.0971(3) 0.27638(17) 0.0630(9) Uani d . 1 . .
H H14A 0.0149 1.1499 0.3183 0.076 Uiso calc R 1 . .
H H14B -0.0237 1.0375 0.2688 0.076 Uiso calc R 1 . .
C C15 0.0286(2) 1.1742(3) 0.20694(15) 0.0498(7) Uani d . 1 . .
C C16 -0.0512(2) 1.1786(3) 0.15552(17) 0.0598(8) Uani d . 1 . .
H H16 -0.1045 1.1314 0.1636 0.072 Uiso calc R 1 . .
C C17 -0.0530(3) 1.2522(3) 0.09205(19) 0.0702(10) Uani d . 1 . .
H H17 -0.1071 1.2538 0.0574 0.084 Uiso calc R 1 . .
C C18 0.0242(3) 1.3224(3) 0.08008(19) 0.0728(10) Uani d . 1 . .
H H18 0.0227 1.3720 0.0372 0.087 Uiso calc R 1 . .
C C19 0.1046(2) 1.3204(3) 0.1311(2) 0.0711(9) Uani d . 1 . .
H H19 0.1572 1.3689 0.1231 0.085 Uiso calc R 1 . .
C C20 0.1064(2) 1.2457(3) 0.19446(18) 0.0637(9) Uani d . 1 . .
H H20 0.1607 1.2438 0.2289 0.076 Uiso calc R 1 . .
C C21 0.32027(19) 1.0305(2) 0.35331(16) 0.0449(7) Uani d . 1 . .
C C22 0.24439(18) 0.9589(2) 0.38906(14) 0.0408(6) Uani d . 1 . .
H H22 0.2373 0.8774 0.3652 0.049 Uiso calc R 1 . .
C C23 0.15274(19) 1.0309(2) 0.37117(16) 0.0456(7) Uani d . 1 . .
C C24 0.27037(19) 0.9424(2) 0.47331(14) 0.0475(7) Uani d . 1 . .
H H24A 0.2986 1.0181 0.4945 0.057 Uiso calc R 1 . .
H H24B 0.2129 0.9260 0.4977 0.057 Uiso calc R 1 . .
C C25 0.33895(19) 0.8388(2) 0.48895(14) 0.0424(7) Uani d . 1 . .
C C26 0.4240(2) 0.8323(2) 0.53126(15) 0.0493(7) Uani d . 1 . .
H H26 0.4567 0.8969 0.5568 0.059 Uiso calc R 1 . .
C C27 0.5400(2) 0.6571(3) 0.56053(16) 0.0526(8) Uani d . 1 . .
H H27A 0.5294 0.5695 0.5674 0.063 Uiso calc R 1 . .
H H27B 0.5594 0.6927 0.6098 0.063 Uiso calc R 1 . .
C C28 0.6185(2) 0.6746(3) 0.51023(19) 0.0557(8) Uani d . 1 . .
C C29 0.7809(2) 0.6436(4) 0.5009(2) 0.0954(13) Uani d D 1 . .
H H29A 0.7979 0.7291 0.4928 0.114 Uiso calc R 1 . .
H H29B 0.7645 0.6052 0.4520 0.114 Uiso calc R 1 . .
C C30 0.8613(3) 0.5788(4) 0.5417(3) 0.155(2) Uani d D 1 . .
H H30A 0.9154 0.5819 0.5127 0.232 Uiso calc R 1 . .
H H30B 0.8441 0.4942 0.5493 0.232 Uiso calc R 1 . .
H H30C 0.8774 0.6177 0.5899 0.232 Uiso calc R 1 . .

loop_
_atom_site_aniso_label
_atom_site_aniso_U_11
_atom_site_aniso_U_22
_atom_site_aniso_U_33
_atom_site_aniso_U_12
_atom_site_aniso_U_13
_atom_site_aniso_U_23
O1 0.0539(13) 0.0544(12) 0.0612(13) -0.0108(10) 0.0030(11) -0.0064(10)
O2 0.0620(14) 0.0655(13) 0.0542(13) 0.0135(11) 0.0145(11) -0.0095(11)
O3 0.0555(14) 0.0591(14) 0.0836(16) 0.0036(11) -0.0003(13) 0.0102(11)
O4 0.0740(17) 0.120(2) 0.0600(15) 0.0123(14) 0.0093(13) 0.0211(14)
N1 0.0452(14) 0.0583(15) 0.0424(14) -0.0054(12) 0.0108(12) 0.0026(11)
N2 0.0456(14) 0.0554(14) 0.0442(14) 0.0092(11) 0.0058(11) 0.0036(11)
N3 0.0560(16) 0.0506(15) 0.0588(16) 0.0016(13) -0.0017(13) -0.0098(12)
N4 0.0586(17) 0.0468(14) 0.0656(17) -0.0035(13) -0.0027(14) -0.0102(13)
N5 0.0538(15) 0.0400(13) 0.0500(14) -0.0046(12) -0.0013(12) 0.0011(11)
C1 0.0504(19) 0.0582(18) 0.0341(15) -0.0024(15) 0.0103(14) -0.0017(13)
C2 0.074(2) 0.092(3) 0.059(2) -0.005(2) 0.0277(19) -0.0179(19)
C3 0.106(3) 0.117(3) 0.060(2) -0.021(3) 0.029(2) -0.041(2)
C4 0.096(3) 0.107(3) 0.047(2) -0.036(2) 0.010(2) -0.022(2)
C5 0.063(2) 0.080(2) 0.0463(19) -0.0135(18) 0.0049(17) 0.0028(17)
C6 0.0501(19) 0.0516(17) 0.0346(15) -0.0020(14) 0.0037(14) 0.0011(13)
C7 0.0527(19) 0.0597(19) 0.0523(18) -0.0017(15) 0.0127(15) 0.0151(14)
C8 0.0487(18) 0.0422(16) 0.0476(17) -0.0058(14) 0.0077(14) -0.0022(14)
C9 0.055(2) 0.0580(19) 0.0560(19) -0.0057(16) 0.0088(16) 0.0116(15)
C10 0.053(2) 0.078(2) 0.082(2) -0.0051(18) 0.0116(19) 0.0160(19)
C11 0.055(2) 0.077(2) 0.081(2) 0.0072(18) 0.012(2) 0.007(2)
C12 0.068(2) 0.0550(19) 0.066(2) 0.0146(17) 0.0066(18) 0.0096(16)
C13 0.064(2) 0.0494(18) 0.0564(19) 0.0017(16) 0.0162(16) 0.0082(15)
C14 0.0445(19) 0.079(2) 0.066(2) 0.0117(16) 0.0066(16) 0.0145(17)
C15 0.0445(18) 0.0548(18) 0.0497(18) 0.0076(15) 0.0027(15) 0.0049(14)
C16 0.051(2) 0.065(2) 0.064(2) 0.0076(16) 0.0083(17) 0.0019(17)
C17 0.067(2) 0.081(3) 0.061(2) 0.020(2) 0.0015(19) 0.0083(18)
C18 0.095(3) 0.067(2) 0.058(2) 0.022(2) 0.016(2) 0.0151(17)
C19 0.071(2) 0.067(2) 0.078(2) -0.0035(18) 0.019(2) 0.0073(19)
C20 0.055(2) 0.069(2) 0.067(2) -0.0023(17) 0.0032(17) 0.0048(17)
C21 0.0426(17) 0.0426(16) 0.0500(18) 0.0038(14) 0.0067(15) -0.0001(14)
C22 0.0447(16) 0.0393(15) 0.0391(15) 0.0020(13) 0.0082(13) -0.0030(12)
C23 0.0482(18) 0.0458(16) 0.0438(17) -0.0001(14) 0.0102(15) -0.0004(13)
C24 0.0536(18) 0.0520(17) 0.0372(15) 0.0009(14) 0.0068(14) -0.0028(13)
C25 0.0478(18) 0.0437(16) 0.0359(15) -0.0039(14) 0.0048(14) -0.0012(12)
C26 0.059(2) 0.0362(16) 0.0519(18) -0.0065(14) 0.0006(16) -0.0020(13)
C27 0.059(2) 0.0411(16) 0.0550(18) 0.0026(14) -0.0058(16) 0.0086(14)
C28 0.056(2) 0.0488(18) 0.061(2) 0.0044(15) -0.0026(18) 0.0041(15)
C29 0.060(2) 0.110(3) 0.118(3) 0.012(2) 0.017(3) 0.013(3)
C30 0.089(3) 0.141(5) 0.235(7) 0.038(3) 0.021(4) 0.056(4)

loop_
_atom_type_symbol
_atom_type_description
_atom_type_scat_dispersion_real
_atom_type_scat_dispersion_imag
_atom_type_scat_source
C C 0.0033 0.0016 'International Tables Vol C Tables 4.2.6.8 and 6.1.1.4'
H H 0.0000 0.0000 'International Tables Vol C Tables 4.2.6.8 and 6.1.1.4'
N N 0.0061 0.0033 'International Tables Vol C Tables 4.2.6.8 and 6.1.1.4'
O O 0.0106 0.0060 'International Tables Vol C Tables 4.2.6.8 and 6.1.1.4'

loop_
_geom_angle_atom_site_label_1
_geom_angle_atom_site_label_2
_geom_angle_atom_site_label_3
_geom_angle_site_symmetry_1
_geom_angle_site_symmetry_3
_geom_angle
_geom_angle_publ_flag
C28 O3 C29 . . 114.8(3) ?
C21 N1 C1 . . 122.5(2) ?
C21 N1 C7 . . 117.9(2) ?
C1 N1 C7 . . 119.5(2) ?
C23 N2 C6 . . 123.3(2) ?
C23 N2 C14 . . 117.2(2) ?
C6 N2 C14 . . 118.5(2) ?
N4 N3 C25 . . 109.2(2) ?
N3 N4 N5 . . 107.2(2) ?
N4 N5 C26 . . 110.0(2) ?
N4 N5 C27 . . 120.0(2) ?
C26 N5 C27 . . 129.9(2) ?
C2 C1 C6 . . 119.6(3) ?
C2 C1 N1 . . 118.2(3) ?
C6 C1 N1 . . 122.1(2) ?
C3 C2 C1 . . 120.5(3) ?
C3 C2 H2 . . 119.7 ?
C1 C2 H2 . . 119.7 ?
C2 C3 C4 . . 119.8(3) ?
C2 C3 H3 . . 120.1 ?
C4 C3 H3 . . 120.1 ?
C5 C4 C3 . . 120.0(3) ?
C5 C4 H4 . . 120.0 ?
C3 C4 H4 . . 120.0 ?
C4 C5 C6 . . 121.1(3) ?
C4 C5 H5 . . 119.5 ?
C6 C5 H5 . . 119.5 ?
C5 C6 C1 . . 118.9(3) ?
C5 C6 N2 . . 118.9(3) ?
C1 C6 N2 . . 122.2(2) ?
N1 C7 C8 . . 116.9(2) ?
N1 C7 H7A . . 108.1 ?
C8 C7 H7A . . 108.1 ?
N1 C7 H7B . . 108.1 ?
C8 C7 H7B . . 108.1 ?
H7A C7 H7B . . 107.3 ?
C13 C8 C9 . . 118.1(3) ?
C13 C8 C7 . . 124.2(3) ?
C9 C8 C7 . . 117.7(2) ?
C10 C9 C8 . . 121.2(3) ?
C10 C9 H9 . . 119.4 ?
C8 C9 H9 . . 119.4 ?
C11 C10 C9 . . 120.1(3) ?
C11 C10 H10 . . 119.9 ?
C9 C10 H10 . . 119.9 ?
C10 C11 C12 . . 119.7(3) ?
C10 C11 H11 . . 120.2 ?
C12 C11 H11 . . 120.2 ?
C11 C12 C13 . . 120.1(3) ?
C11 C12 H12 . . 120.0 ?
C13 C12 H12 . . 120.0 ?
C8 C13 C12 . . 120.9(3) ?
C8 C13 H13 . . 119.6 ?
C12 C13 H13 . . 119.6 ?
N2 C14 C15 . . 113.5(2) ?
N2 C14 H14A . . 108.9 ?
C15 C14 H14A . . 108.9 ?
N2 C14 H14B . . 108.9 ?
C15 C14 H14B . . 108.9 ?
H14A C14 H14B . . 107.7 ?
C16 C15 C20 . . 118.8(3) ?
C16 C15 C14 . . 119.9(3) ?
C20 C15 C14 . . 121.3(3) ?
C15 C16 C17 . . 120.7(3) ?
C15 C16 H16 . . 119.6 ?
C17 C16 H16 . . 119.6 ?
C18 C17 C16 . . 120.1(3) ?
C18 C17 H17 . . 120.0 ?
C16 C17 H17 . . 120.0 ?
C17 C18 C19 . . 120.3(3) ?
C17 C18 H18 . . 119.9 ?
C19 C18 H18 . . 119.9 ?
C18 C19 C20 . . 119.5(3) ?
C18 C19 H19 . . 120.3 ?
C20 C19 H19 . . 120.3 ?
C15 C20 C19 . . 120.6(3) ?
C15 C20 H20 . . 119.7 ?
C19 C20 H20 . . 119.7 ?
O1 C21 N1 . . 121.6(3) ?
O1 C21 C22 . . 122.2(2) ?
N1 C21 C22 . . 116.2(2) ?
C21 C22 C23 . . 105.7(2) ?
C21 C22 C24 . . 111.4(2) ?
C23 C22 C24 . . 112.6(2) ?
C21 C22 H22 . . 109.0 ?
C23 C22 H22 . . 109.0 ?
C24 C22 H22 . . 109.0 ?
O2 C23 N2 . . 122.3(3) ?
O2 C23 C22 . . 122.6(2) ?
N2 C23 C22 . . 115.0(2) ?
C25 C24 C22 . . 111.2(2) ?
C25 C24 H24A . . 109.4 ?
C22 C24 H24A . . 109.4 ?
C25 C24 H24B . . 109.4 ?
C22 C24 H24B . . 109.4 ?
H24A C24 H24B . . 108.0 ?
C26 C25 N3 . . 107.3(2) ?
C26 C25 C24 . . 131.7(2) ?
N3 C25 C24 . . 120.9(2) ?
N5 C26 C25 . . 106.3(2) ?
N5 C26 H26 . . 126.8 ?
C25 C26 H26 . . 126.8 ?
N5 C27 C28 . . 111.6(2) ?
N5 C27 H27A . . 109.3 ?
C28 C27 H27A . . 109.3 ?
N5 C27 H27B . . 109.3 ?
C28 C27 H27B . . 109.3 ?
H27A C27 H27B . . 108.0 ?
O4 C28 O3 . . 125.2(3) ?
O4 C28 C27 . . 125.0(3) ?
O3 C28 C27 . . 109.7(3) ?
O3 C29 C30 . . 108.4(3) ?
O3 C29 H29A . . 110.0 ?
C30 C29 H29A . . 110.0 ?
O3 C29 H29B . . 110.0 ?
C30 C29 H29B . . 110.0 ?
H29A C29 H29B . . 108.4 ?
C29 C30 H30A . . 109.5 ?
C29 C30 H30B . . 109.5 ?
H30A C30 H30B . . 109.5 ?
C29 C30 H30C . . 109.5 ?
H30A C30 H30C . . 109.5 ?
H30B C30 H30C . . 109.5 ?

loop_
_geom_bond_atom_site_label_1
_geom_bond_atom_site_label_2
_geom_bond_site_symmetry_2
_geom_bond_distance
_geom_bond_publ_flag
O1 C21 . 1.233(3) ?
O2 C23 . 1.223(3) ?
O3 C28 . 1.333(3) ?
O3 C29 . 1.461(4) ?
O4 C28 . 1.200(3) ?
N1 C21 . 1.367(3) ?
N1 C1 . 1.429(3) ?
N1 C7 . 1.481(3) ?
N2 C23 . 1.383(3) ?
N2 C6 . 1.430(3) ?
N2 C14 . 1.477(3) ?
N3 N4 . 1.322(3) ?
N3 C25 . 1.371(3) ?
N4 N5 . 1.350(3) ?
N5 C26 . 1.351(3) ?
N5 C27 . 1.460(3) ?
C1 C2 . 1.391(4) ?
C1 C6 . 1.405(4) ?
C2 C3 . 1.385(5) ?
C2 H2 . 0.9400 ?
C3 C4 . 1.389(5) ?
C3 H3 . 0.9400 ?
C4 C5 . 1.376(4) ?
C4 H4 . 0.9400 ?
C5 C6 . 1.395(4) ?
C5 H5 . 0.9400 ?
C7 C8 . 1.520(4) ?
C7 H7A . 0.9800 ?
C7 H7B . 0.9800 ?
C8 C13 . 1.386(4) ?
C8 C9 . 1.394(4) ?
C9 C10 . 1.390(4) ?
C9 H9 . 0.9400 ?
C10 C11 . 1.381(4) ?
C10 H10 . 0.9400 ?
C11 C12 . 1.379(4) ?
C11 H11 . 0.9400 ?
C12 C13 . 1.402(4) ?
C12 H12 . 0.9400 ?
C13 H13 . 0.9400 ?
C14 C15 . 1.504(4) ?
C14 H14A . 0.9800 ?
C14 H14B . 0.9800 ?
C15 C16 . 1.388(4) ?
C15 C20 . 1.390(4) ?
C16 C17 . 1.392(4) ?
C16 H16 . 0.9400 ?
C17 C18 . 1.372(5) ?
C17 H17 . 0.9400 ?
C18 C19 . 1.391(5) ?
C18 H18 . 0.9400 ?
C19 C20 . 1.397(4) ?
C19 H19 . 0.9400 ?
C20 H20 . 0.9400 ?
C21 C22 . 1.524(4) ?
C22 C23 . 1.528(4) ?
C22 C24 . 1.530(3) ?
C22 H22 . 0.9900 ?
C24 C25 . 1.502(4) ?
C24 H24A . 0.9800 ?
C24 H24B . 0.9800 ?
C25 C26 . 1.363(4) ?
C26 H26 . 0.9400 ?
C27 C28 . 1.513(4) ?
C27 H27A . 0.9800 ?
C27 H27B . 0.9800 ?
C29 C30 . 1.475(4) ?
C29 H29A . 0.9800 ?
C29 H29B . 0.9800 ?
C30 H30A . 0.9700 ?
C30 H30B . 0.9700 ?
C30 H30C . 0.9700 ?

loop_
_geom_torsion_atom_site_label_1
_geom_torsion_atom_site_label_2
_geom_torsion_atom_site_label_3
_geom_torsion_atom_site_label_4
_geom_torsion_site_symmetry_1
_geom_torsion_site_symmetry_2
_geom_torsion_site_symmetry_3
_geom_torsion_site_symmetry_4
_geom_torsion
_geom_torsion_publ_flag
C25 N3 N4 N5 . . . . 0.5(3) ?
N3 N4 N5 C26 . . . . -0.5(3) ?
N3 N4 N5 C27 . . . . -176.5(2) ?
C21 N1 C1 C2 . . . . -135.6(3) ?
C7 N1 C1 C2 . . . . 48.8(4) ?
C21 N1 C1 C6 . . . . 47.6(4) ?
C7 N1 C1 C6 . . . . -128.0(3) ?
C6 C1 C2 C3 . . . . 1.4(5) ?
N1 C1 C2 C3 . . . . -175.5(3) ?
C1 C2 C3 C4 . . . . 0.8(6) ?
C2 C3 C4 C5 . . . . -2.5(6) ?
C3 C4 C5 C6 . . . . 2.1(5) ?
C4 C5 C6 C1 . . . . 0.0(4) ?
C4 C5 C6 N2 . . . . 178.2(3) ?
C2 C1 C6 C5 . . . . -1.8(4) ?
N1 C1 C6 C5 . . . . 175.0(2) ?
C2 C1 C6 N2 . . . . -179.8(3) ?
N1 C1 C6 N2 . . . . -3.1(4) ?
C23 N2 C6 C5 . . . . 132.3(3) ?
C14 N2 C6 C5 . . . . -36.6(4) ?
C23 N2 C6 C1 . . . . -49.6(4) ?
C14 N2 C6 C1 . . . . 141.4(3) ?
C21 N1 C7 C8 . . . . 77.6(3) ?
C1 N1 C7 C8 . . . . -106.6(3) ?
N1 C7 C8 C13 . . . . -13.9(4) ?
N1 C7 C8 C9 . . . . 169.2(2) ?
C13 C8 C9 C10 . . . . 0.2(4) ?
C7 C8 C9 C10 . . . . 177.3(3) ?
C8 C9 C10 C11 . . . . -1.4(5) ?
C9 C10 C11 C12 . . . . 1.5(5) ?
C10 C11 C12 C13 . . . . -0.4(5) ?
C9 C8 C13 C12 . . . . 0.9(4) ?
C7 C8 C13 C12 . . . . -176.0(3) ?
C11 C12 C13 C8 . . . . -0.8(5) ?
C23 N2 C14 C15 . . . . 136.3(3) ?
C6 N2 C14 C15 . . . . -54.1(4) ?
N2 C14 C15 C16 . . . . 139.8(3) ?
N2 C14 C15 C20 . . . . -43.0(4) ?
C20 C15 C16 C17 . . . . 0.7(4) ?
C14 C15 C16 C17 . . . . 178.0(3) ?
C15 C16 C17 C18 . . . . -0.6(5) ?
C16 C17 C18 C19 . . . . 0.0(5) ?
C17 C18 C19 C20 . . . . 0.4(5) ?
C16 C15 C20 C19 . . . . -0.3(4) ?
C14 C15 C20 C19 . . . . -177.5(3) ?
C18 C19 C20 C15 . . . . -0.3(5) ?
C1 N1 C21 O1 . . . . -176.6(2) ?
C7 N1 C21 O1 . . . . -0.9(4) ?
C1 N1 C21 C22 . . . . 0.8(4) ?
C7 N1 C21 C22 . . . . 176.5(2) ?
O1 C21 C22 C23 . . . . 101.2(3) ?
N1 C21 C22 C23 . . . . -76.1(3) ?
O1 C21 C22 C24 . . . . -21.4(3) ?
N1 C21 C22 C24 . . . . 161.2(2) ?
C6 N2 C23 O2 . . . . -173.5(2) ?
C14 N2 C23 O2 . . . . -4.5(4) ?
C6 N2 C23 C22 . . . . 9.6(4) ?
C14 N2 C23 C22 . . . . 178.7(2) ?
C21 C22 C23 O2 . . . . -108.4(3) ?
C24 C22 C23 O2 . . . . 13.5(4) ?
C21 C22 C23 N2 . . . . 68.5(3) ?
C24 C22 C23 N2 . . . . -169.7(2) ?
C21 C22 C24 C25 . . . . -80.8(3) ?
C23 C22 C24 C25 . . . . 160.6(2) ?
N4 N3 C25 C26 . . . . -0.3(3) ?
N4 N3 C25 C24 . . . . -177.0(2) ?
C22 C24 C25 C26 . . . . 128.0(3) ?
C22 C24 C25 N3 . . . . -56.2(3) ?
N4 N5 C26 C25 . . . . 0.3(3) ?
C27 N5 C26 C25 . . . . 175.8(3) ?
N3 C25 C26 N5 . . . . 0.0(3) ?
C24 C25 C26 N5 . . . . 176.2(3) ?
N4 N5 C27 C28 . . . . 93.4(3) ?
C26 N5 C27 C28 . . . . -81.7(3) ?
C29 O3 C28 O4 . . . . -2.8(5) ?
C29 O3 C28 C27 . . . . 176.7(3) ?
N5 C27 C28 O4 . . . . -9.6(4) ?
N5 C27 C28 O3 . . . . 170.8(2) ?
C28 O3 C29 C30 . . . . -169.4(3) ?

loop_
_cod_related_entry_id
_cod_related_entry_database
_cod_related_entry_code
1 ChemSpider 24744099
